data_7003758
loop_
_publ_author_name
'Chantler, Victoria L.'
'Chatwin, Sarah L.'
'Jazzar, Rodolphe F. R.'
'Mahon, Mary F.'
'Saker, Olly'
'Whittlesey, Michael K.'

_publ_section_title
;
 Stoichiometric and catalytic reactivity of the N-heterocyclic carbene
 ruthenium hydride complexes [Ru(NHC)(L)(CO)HCl] and
 [Ru(NHC)(L)(CO)H(\h2-BH4)] (L = NHC, PPh3)
;
_journal_issue 19
_journal_name_full 'Dalton Transactions'
_journal_page_first 2603
_journal_page_last 2614
_journal_paper_doi 10.1039/b719373d
_journal_year 2008
_chemical_formula_sum 'C62 H93 Cl N4 O Ru'
_chemical_formula_weight 1046.92
_chemical_name_systematic
;
?
;
_space_group_IT_number 18
_symmetry_cell_setting orthorhombic
_symmetry_space_group_name_Hall 'P 2bc 2'
_symmetry_space_group_name_H-M 'P 2 21 21'
_atom_sites_solution_hydrogens geom
_atom_sites_solution_primary direct
_atom_sites_solution_secondary difmap
_audit_creation_method SHELXL-97
_cell_angle_alpha 90.00
_cell_angle_beta 90.00
_cell_angle_gamma 90.00
_cell_formula_units_Z 2
_cell_length_a 10.6170(1)
_cell_length_b 13.0050(1)
_cell_length_c 20.6750(1)
_cell_measurement_reflns_used 77547
_cell_measurement_temperature 150(2)
_cell_measurement_theta_max 30.034
_cell_measurement_theta_min 2.910
_cell_volume 2854.68(4)
_computing_cell_refinement 'HKL Scalepack (Otwinowski & Minor 1997)'
_computing_data_reduction 'Denzo & Scalepack (Otwinowski & Minor, 1997'
_computing_molecular_graphics 'ORTEX (P.McArdle, 1995)'
_computing_publication_material 'SHELXL-97/2 (Sheldrick,1997)'
_computing_structure_refinement 'SHELXL-97 (Sheldrick, 1997)'
_computing_structure_solution 'SHELXS-97 (Sheldrick, 1990)'
_diffrn_ambient_temperature 150(2)
_diffrn_measured_fraction_theta_full 0.997
_diffrn_measured_fraction_theta_max 0.997
_diffrn_measurement_device_type KappaCCD
_diffrn_measurement_method KappaCCD
_diffrn_radiation_monochromator graphite
_diffrn_radiation_source 'fine-focus sealed tube'
_diffrn_radiation_type MoK\a
_diffrn_radiation_wavelength 0.71073
_diffrn_reflns_av_R_equivalents 0.0438
_diffrn_reflns_av_sigmaI/netI 0.0252
_diffrn_reflns_limit_h_max 14
_diffrn_reflns_limit_h_min -14
_diffrn_reflns_limit_k_max 18
_diffrn_reflns_limit_k_min -18
_diffrn_reflns_limit_l_max 29
_diffrn_reflns_limit_l_min -29
_diffrn_reflns_number 58230
_diffrn_reflns_theta_full 30.03
_diffrn_reflns_theta_max 30.03
_diffrn_reflns_theta_min 3.52
_exptl_absorpt_coefficient_mu 0.364
_exptl_absorpt_correction_T_max 0.84
_exptl_absorpt_correction_T_min 0.77
_exptl_absorpt_correction_type multi-scan
_exptl_absorpt_process_details
;
?
;
_exptl_crystal_colour Orange
_exptl_crystal_density_diffrn 1.218
_exptl_crystal_density_method 'not measured'
_exptl_crystal_description Block
_exptl_crystal_F_000 1124
_exptl_crystal_size_max 0.50
_exptl_crystal_size_mid 0.50
_exptl_crystal_size_min 0.40
_refine_diff_density_max 0.644
_refine_diff_density_min -0.531
_refine_diff_density_rms 0.060
_refine_ls_abs_structure_details 'Flack H D (1983), Acta Cryst. A39, 876-881'
_refine_ls_abs_structure_Flack 0.00(04)
_refine_ls_extinction_coef 0.0031(6)
_refine_ls_extinction_expression Fc^*^=kFc[1+0.001xFc^2^\l^3^/sin(2\q)]^-1/4^
_refine_ls_extinction_method SHELXL
_refine_ls_goodness_of_fit_ref 1.035
_refine_ls_hydrogen_treatment constr
_refine_ls_matrix_type full
_refine_ls_number_parameters 361
_refine_ls_number_reflns 8352
_refine_ls_number_restraints 42
_refine_ls_restrained_S_all 1.048
_refine_ls_R_factor_all 0.0337
_refine_ls_R_factor_gt 0.0305
_refine_ls_shift/su_max 0.001
_refine_ls_shift/su_mean 0.000
_refine_ls_structure_factor_coef Fsqd
_refine_ls_weighting_details 'calc w=1/[\s^2^(Fo^2^)+(0.0393P)^2^+1.1316P] where P=(Fo^2^+2Fc^2^)/3'
_refine_ls_weighting_scheme calc
_refine_ls_wR_factor_gt 0.0754
_refine_ls_wR_factor_ref 0.0775
_reflns_number_gt 7900
_reflns_number_total 8352
_reflns_threshold_expression >2sigma(I)
_cod_data_source_file b719373d.txt
_cod_data_source_block c:\x-ray\kappa\k06mkw6\maxus\k06mkw6
_cod_depositor_comments
;
The following automatic conversions were performed:
'_symmetry_cell_setting' value 'Orthorhombic' changed to 'orthorhombic'
according to '/home/saulius/struct/CIF-dictionaries/cif_core.dic'
dictionary named 'cif_core.dic' version 2.4.1 from
2010-06-29.

'_exptl_absorpt_correction_type' value 'Multi-Scan' changed
to 'multi-scan' according to
'/home/saulius/struct/CIF-dictionaries/cif_core.dic' dictionary named
'cif_core.dic' version 2.4.1 from 2010-06-29.

Automatic conversion script
Id: cif_fix_enum 1527 2010-12-29 10:47:43Z saulius 
;
_cod_original_sg_symbol_H-M P22121
_cod_database_code 7003758

loop_
_symmetry_equiv_pos_as_xyz
'x, y, z'
'-x, -y+1/2, z+1/2'
'x, -y, -z'
'-x, y+1/2, -z+1/2'

loop_
_atom_site_label
_atom_site_type_symbol
_atom_site_fract_x
_atom_site_fract_y
_atom_site_fract_z
_atom_site_U_iso_or_equiv
_atom_site_adp_type
_atom_site_occupancy
_atom_site_symmetry_multiplicity
_atom_site_calc_flag
_atom_site_refinement_flags
_atom_site_disorder_assembly
_atom_site_disorder_group
Ru1 Ru 0.092977(15) 0.0000 0.0000 0.01713(5) Uani 1 2 d S . .
Cl1 Cl 0.31432(18) 0.0000 0.0000 0.0328(3) Uani 0.60 2 d SP A 1
Cl1A Cl -0.1280(3) 0.0000 0.0000 0.0318(5) Uani 0.40 2 d SP A 2
O1 O -0.1902(4) 0.0000 0.0000 0.0479(11) Uani 0.60 2 d SP A 1
O1A O 0.3801(7) 0.0000 0.0000 0.0560(19) Uani 0.40 2 d SP A 2
N1 N 0.05689(16) -0.04134(12) -0.14681(7) 0.0238(3) Uani 1 1 d . . .
N2 N 0.14431(16) 0.10678(11) -0.13084(7) 0.0232(3) Uani 1 1 d . . .
C30A C 0.6504(8) 0.4608(5) 0.0618(3) 0.0656(13) Uani 0.50 1 d PDU B 2
H30A H 0.6881 0.3926 0.0530 0.079 Uiso 0.50 1 calc PR B 2
H30B H 0.7196 0.5084 0.0733 0.079 Uiso 0.50 1 calc PR B 2
C31A C 0.5670(10) 0.4520(7) 0.1156(4) 0.0639(12) Uani 0.50 1 d PDU B 2
H31A H 0.5505 0.3781 0.1233 0.077 Uiso 0.50 1 calc PR B 2
H31B H 0.4858 0.4843 0.1037 0.077 Uiso 0.50 1 calc PR B 2
C32A C 0.6096(6) 0.4969(6) 0.1746(3) 0.0620(12) Uani 0.50 1 d PDU B 2
H32A H 0.5421 0.4937 0.2069 0.093 Uiso 0.50 1 calc PR B 2
H32B H 0.6329 0.5688 0.1670 0.093 Uiso 0.50 1 calc PR B 2
H32C H 0.6832 0.4589 0.1905 0.093 Uiso 0.50 1 calc PR B 2
C1 C -0.0823(6) 0.0000 0.0000 0.0278(13) Uani 0.60 2 d SP A 1
C2 C 0.09709(16) 0.02370(11) -0.09991(7) 0.0185(3) Uani 1 1 d . A .
C3 C 0.0913(3) -0.0059(2) -0.21243(8) 0.0519(7) Uani 1 1 d . A .
H3A H 0.0192 -0.0115 -0.2426 0.062 Uiso 1 1 calc R . .
H3B H 0.1633 -0.0456 -0.2299 0.062 Uiso 1 1 calc R . .
C4 C 0.1262(3) 0.10286(16) -0.20127(9) 0.0384(5) Uani 1 1 d . A .
H4A H 0.2047 0.1210 -0.2245 0.046 Uiso 1 1 calc R . .
H4B H 0.0580 0.1499 -0.2152 0.046 Uiso 1 1 calc R . .
C5 C 0.01840(18) -0.14690(13) -0.14014(8) 0.0221(3) Uani 1 1 d . A .
C6 C 0.11065(18) -0.22302(14) -0.13303(9) 0.0257(4) Uani 1 1 d . . .
C7 C 0.0718(2) -0.32559(15) -0.13227(10) 0.0305(4) Uani 1 1 d . A .
H7 H 0.1326 -0.3786 -0.1272 0.037 Uiso 1 1 calc R . .
C8 C -0.0539(2) -0.35101(15) -0.13873(10) 0.0316(4) Uani 1 1 d . . .
H8 H -0.0789 -0.4212 -0.1381 0.038 Uiso 1 1 calc R A .
C9 C -0.1436(2) -0.27476(16) -0.14607(11) 0.0295(5) Uani 1 1 d . A .
H9 H -0.2298 -0.2933 -0.1502 0.035 Uiso 1 1 calc R . .
C10 C -0.10986(18) -0.17093(13) -0.14756(8) 0.0251(3) Uani 1 1 d . . .
C11 C 0.25059(19) -0.19883(18) -0.12904(10) 0.0307(4) Uani 1 1 d . A .
H11 H 0.2610 -0.1228 -0.1241 0.037 Uiso 1 1 calc R . .
C12 C 0.3196(3) -0.2331(3) -0.19105(13) 0.0615(9) Uani 1 1 d . . .
H12A H 0.3067 -0.3070 -0.1977 0.092 Uiso 1 1 calc R A .
H12B H 0.4098 -0.2189 -0.1867 0.092 Uiso 1 1 calc R . .
H12C H 0.2860 -0.1952 -0.2282 0.092 Uiso 1 1 calc R . .
C13 C 0.3128(2) -0.2516(2) -0.07169(14) 0.0423(5) Uani 1 1 d . . .
H13A H 0.2653 -0.2361 -0.0322 0.063 Uiso 1 1 calc R A .
H13B H 0.3994 -0.2265 -0.0671 0.063 Uiso 1 1 calc R . .
H13C H 0.3138 -0.3261 -0.0788 0.063 Uiso 1 1 calc R . .
C14 C -0.2112(2) -0.08969(17) -0.15824(12) 0.0368(5) Uani 1 1 d . A .
H14 H -0.1773 -0.0215 -0.1442 0.044 Uiso 1 1 calc R . .
C15 C -0.2438(3) -0.0837 -0.2309 0.0675(9) Uani 1 1 d . . .
H15A H -0.2726 -0.1512 -0.2459 0.101 Uiso 1 1 calc R A .
H15B H -0.1688 -0.0632 -0.2553 0.101 Uiso 1 1 calc R . .
H15C H -0.3107 -0.0329 -0.2376 0.101 Uiso 1 1 calc R . .
C16 C -0.3313(2) -0.1119(2) -0.12005(15) 0.0485(6) Uani 1 1 d . . .
H16A H -0.3711 -0.1744 -0.1369 0.073 Uiso 1 1 calc R A .
H16B H -0.3896 -0.0539 -0.1245 0.073 Uiso 1 1 calc R . .
H16C H -0.3103 -0.1216 -0.0743 0.073 Uiso 1 1 calc R . .
C17 C 0.17629(18) 0.20600(13) -0.10479(9) 0.0227(3) Uani 1 1 d . A .
C18 C 0.07908(19) 0.27386(14) -0.08753(9) 0.0252(3) Uani 1 1 d . . .
C19 C 0.1118(2) 0.37477(14) -0.07044(10) 0.0315(4) Uani 1 1 d . A .
H19 H 0.0478 0.4218 -0.0579 0.038 Uiso 1 1 calc R . .
C20 C 0.2357(2) 0.40664(15) -0.07159(11) 0.0337(4) Uani 1 1 d . . .
H20 H 0.2565 0.4755 -0.0605 0.040 Uiso 1 1 calc R A .
C21 C 0.3303(2) 0.33799(15) -0.08897(10) 0.0323(4) Uani 1 1 d . A .
H21 H 0.4153 0.3608 -0.0897 0.039 Uiso 1 1 calc R . .
C22 C 0.3029(2) 0.23635(14) -0.10530(10) 0.0265(4) Uani 1 1 d . . .
C23 C -0.05933(19) 0.24390(16) -0.08944(10) 0.0288(4) Uani 1 1 d . A .
H23 H -0.0641 0.1680 -0.0967 0.035 Uiso 1 1 calc R . .
C24 C -0.1251(2) 0.26743(18) -0.02563(11) 0.0375(5) Uani 1 1 d . . .
H24A H -0.0822 0.2311 0.0096 0.056 Uiso 1 1 calc R A .
H24B H -0.2130 0.2447 -0.0280 0.056 Uiso 1 1 calc R . .
H24C H -0.1225 0.3416 -0.0175 0.056 Uiso 1 1 calc R . .
C25 C -0.1266(3) 0.2973(2) -0.14636(13) 0.0432(6) Uani 1 1 d . . .
H25A H -0.1224 0.3720 -0.1406 0.065 Uiso 1 1 calc R A .
H25B H -0.2150 0.2755 -0.1476 0.065 Uiso 1 1 calc R . .
H25C H -0.0853 0.2783 -0.1870 0.065 Uiso 1 1 calc R . .
C26 C 0.4110(2) 0.16474(15) -0.12364(11) 0.0341(4) Uani 1 1 d . A .
H26 H 0.3782 0.0927 -0.1246 0.041 Uiso 1 1 calc R . .
C27 C 0.4619(3) 0.1917(3) -0.19144(16) 0.0596(8) Uani 1 1 d . . .
H27A H 0.3932 0.1883 -0.2230 0.089 Uiso 1 1 calc R A .
H27B H 0.5279 0.1426 -0.2035 0.089 Uiso 1 1 calc R . .
H27C H 0.4971 0.2614 -0.1909 0.089 Uiso 1 1 calc R . .
C28 C 0.5199(2) 0.1697(2) -0.07513(15) 0.0463(6) Uani 1 1 d . . .
H28A H 0.5535 0.2399 -0.0738 0.070 Uiso 1 1 calc R A .
H28B H 0.5865 0.1221 -0.0885 0.070 Uiso 1 1 calc R . .
H28C H 0.4893 0.1505 -0.0321 0.070 Uiso 1 1 calc R . .
C29 C 0.5858(4) 0.5000 0.0000 0.129(3) Uani 1 2 d SD . .
C30 C 0.6451(6) 0.5024 0.0519 0.0570(11) Uani 0.50 1 d PDU B 1
H30C H 0.6477 0.5722 0.0710 0.068 Uiso 0.50 1 calc PR B 1
H30D H 0.7317 0.4749 0.0475 0.068 Uiso 0.50 1 calc PR B 1
C31 C 0.5733(12) 0.4421(9) 0.0829(6) 0.211(12) Uani 0.50 1 d PD B 1
H31C H 0.5989 0.3692 0.0786 0.253 Uiso 0.50 1 calc PR B 1
H31D H 0.4838 0.4501 0.0706 0.253 Uiso 0.50 1 calc PR B 1
C32 C 0.5969(7) 0.4788(5) 0.1404(4) 0.0602(13) Uani 0.50 1 d PDU B 1
H32D H 0.5427 0.4447 0.1722 0.090 Uiso 0.50 1 calc PR B 1
H32E H 0.5802 0.5529 0.1408 0.090 Uiso 0.50 1 calc PR B 1
H32F H 0.6854 0.4664 0.1513 0.090 Uiso 0.50 1 calc PR B 1
C1A C 0.2653(11) 0.0000 0.0000 0.043(3) Uani 0.40 2 d SP A 2

loop_
_atom_site_aniso_label
_atom_site_aniso_U_11
_atom_site_aniso_U_22
_atom_site_aniso_U_33
_atom_site_aniso_U_23
_atom_site_aniso_U_13
_atom_site_aniso_U_12
Ru1 0.02160(8) 0.01620(7) 0.01359(7) -0.00013(8) 0.000 0.000
Cl1 0.0268(8) 0.0445(6) 0.0272(5) 0.0051(10) 0.000 0.000
Cl1A 0.0229(13) 0.0469(10) 0.0257(7) 0.0046(18) 0.000 0.000
O1 0.0230(19) 0.072(3) 0.048(2) -0.006(4) 0.000 0.000
O1A 0.021(3) 0.089(5) 0.058(4) 0.020(6) 0.000 0.000
N1 0.0347(8) 0.0211(6) 0.0157(6) 0.0009(5) -0.0008(6) -0.0091(6)
N2 0.0351(8) 0.0190(6) 0.0154(6) -0.0011(5) 0.0018(6) -0.0072(6)
C30A 0.063(2) 0.047(3) 0.087(3) -0.030(2) -0.015(2) 0.014(3)
C31A 0.062(2) 0.044(2) 0.086(3) -0.020(2) -0.020(2) 0.015(2)
C32A 0.063(3) 0.058(3) 0.065(3) -0.017(3) -0.011(2) 0.014(3)
C1 0.032(4) 0.036(2) 0.0163(18) 0.002(4) 0.000 0.000
C2 0.0214(7) 0.0190(7) 0.0151(6) 0.0000(5) 0.0005(6) -0.0011(5)
C3 0.101(2) 0.0403(11) 0.0143(7) 0.0000(9) 0.0022(9) -0.032(2)
C4 0.0704(16) 0.0276(9) 0.0172(8) 0.0013(7) 0.0009(9) -0.0169(10)
C5 0.0312(9) 0.0202(8) 0.0150(7) -0.0016(6) 0.0001(6) -0.0053(6)
C6 0.0300(9) 0.0284(8) 0.0185(7) -0.0030(6) 0.0010(7) -0.0029(7)
C7 0.0410(11) 0.0239(8) 0.0266(9) -0.0016(7) 0.0010(8) 0.0025(8)
C8 0.0459(11) 0.0190(8) 0.0298(9) -0.0040(7) 0.0011(8) -0.0074(8)
C9 0.0345(11) 0.0287(10) 0.0253(9) -0.0068(8) 0.0014(8) -0.0099(8)
C10 0.0308(9) 0.0235(8) 0.0211(8) -0.0038(6) -0.0010(7) -0.0043(7)
C11 0.0280(10) 0.0409(11) 0.0232(9) -0.0042(8) 0.0019(8) -0.0014(8)
C12 0.0375(13) 0.111(3) 0.0364(13) -0.0202(15) 0.0103(11) -0.0088(15)
C13 0.0372(12) 0.0439(13) 0.0457(14) -0.0009(11) -0.0085(11) 0.0051(10)
C14 0.0346(11) 0.0287(10) 0.0472(12) -0.0052(9) -0.0098(9) -0.0019(8)
C15 0.070(2) 0.074(2) 0.0590(18) 0.0158(16) -0.0196(16) 0.0160(17)
C16 0.0291(11) 0.0452(13) 0.0714(18) -0.0150(13) -0.0022(11) -0.0008(10)
C17 0.0320(9) 0.0167(7) 0.0194(8) 0.0002(6) 0.0015(7) -0.0060(6)
C18 0.0300(9) 0.0238(8) 0.0220(8) 0.0015(6) -0.0022(7) -0.0019(7)
C19 0.0389(11) 0.0224(8) 0.0333(10) -0.0016(7) -0.0028(8) 0.0031(8)
C20 0.0445(12) 0.0172(8) 0.0393(11) -0.0012(7) -0.0029(9) -0.0059(8)
C21 0.0356(10) 0.0242(9) 0.0370(10) -0.0001(8) 0.0023(8) -0.0106(8)
C22 0.0339(10) 0.0231(8) 0.0225(8) 0.0001(7) 0.0054(8) -0.0050(7)
C23 0.0291(9) 0.0311(9) 0.0261(9) 0.0040(7) -0.0038(7) 0.0001(7)
C24 0.0351(11) 0.0424(12) 0.0349(10) 0.0033(9) 0.0029(9) 0.0036(9)
C25 0.0400(14) 0.0529(15) 0.0367(12) 0.0120(11) -0.0082(10) 0.0043(11)
C26 0.0340(10) 0.0281(9) 0.0402(11) -0.0030(8) 0.0120(9) -0.0039(8)
C27 0.0607(18) 0.0630(18) 0.0550(16) 0.0006(14) 0.0290(14) 0.0045(15)
C28 0.0312(11) 0.0381(12) 0.0697(17) -0.0057(12) 0.0041(11) -0.0030(9)
C29 0.0337(19) 0.122(5) 0.231(9) 0.114(6) 0.000 0.000
C30 0.0558(19) 0.031(2) 0.084(3) -0.023(3) -0.0261(18) 0.011(3)
C31 0.086(7) 0.101(9) 0.44(3) 0.171(15) -0.098(14) -0.055(7)
C32 0.064(2) 0.048(3) 0.068(3) -0.028(2) -0.024(2) 0.021(2)
C1A 0.042(6) 0.060(5) 0.027(4) 0.013(7) 0.000 0.000

loop_
_atom_type_symbol
_atom_type_description
_atom_type_scat_dispersion_real
_atom_type_scat_dispersion_imag
_atom_type_scat_source
C C 0.0033 0.0016 'International Tables Vol C Tables 4.2.6.8 and 6.1.1.4'
H H 0.0000 0.0000 'International Tables Vol C Tables 4.2.6.8 and 6.1.1.4'
O O 0.0106 0.0060 'International Tables Vol C Tables 4.2.6.8 and 6.1.1.4'
N N 0.0061 0.0033 'International Tables Vol C Tables 4.2.6.8 and 6.1.1.4'
Cl Cl 0.1484 0.1585 'International Tables Vol C Tables 4.2.6.8 and 6.1.1.4'
Ru Ru -1.2594 0.8363 'International Tables Vol C Tables 4.2.6.8 and 6.1.1.4'

loop_
_geom_angle_atom_site_label_1
_geom_angle_atom_site_label_2
_geom_angle_atom_site_label_3
_geom_angle
_geom_angle_site_symmetry_1
_geom_angle_site_symmetry_3
_geom_angle_publ_flag
C1A Ru1 C1 180.0 . . ?
C1A Ru1 C2 88.80(5) . . ?
C1 Ru1 C2 91.20(5) . . ?
C1A Ru1 C2 88.80(5) . 3 ?
C1 Ru1 C2 91.20(5) . 3 ?
C2 Ru1 C2 177.60(9) . 3 ?
C1A Ru1 Cl1A 180.0 . . ?
C1 Ru1 Cl1A 0.0 . . ?
C2 Ru1 Cl1A 91.20(5) . . ?
C2 Ru1 Cl1A 91.20(5) 3 . ?
C1A Ru1 Cl1 0.0 . . ?
C1 Ru1 Cl1 180.0 . . ?
C2 Ru1 Cl1 88.80(5) . . ?
C2 Ru1 Cl1 88.80(5) 3 . ?
Cl1A Ru1 Cl1 180.0 . . ?
C2 N1 C5 128.03(14) . . ?
C2 N1 C3 112.56(15) . . ?
C5 N1 C3 117.11(16) . . ?
C2 N2 C17 128.84(14) . . ?
C2 N2 C4 113.11(14) . . ?
C17 N2 C4 115.64(14) . . ?
C31A C30A C29 113.4(7) . . ?
C30A C31A C32A 115.9(9) . . ?
O1 C1 Ru1 180.0 . . ?
N2 C2 N1 106.09(14) . . ?
N2 C2 Ru1 126.40(11) . . ?
N1 C2 Ru1 127.49(11) . . ?
N1 C3 C4 102.53(16) . . ?
N2 C4 C3 102.72(15) . . ?
C6 C5 C10 122.14(16) . . ?
C6 C5 N1 119.07(17) . . ?
C10 C5 N1 118.48(16) . . ?
C7 C6 C5 118.02(18) . . ?
C7 C6 C11 119.06(18) . . ?
C5 C6 C11 122.87(17) . . ?
C8 C7 C6 120.87(19) . . ?
C7 C8 C9 120.27(18) . . ?
C8 C9 C10 121.2(2) . . ?
C9 C10 C5 117.45(19) . . ?
C9 C10 C14 119.47(19) . . ?
C5 C10 C14 123.07(16) . . ?
C13 C11 C6 111.92(18) . . ?
C13 C11 C12 108.1(2) . . ?
C6 C11 C12 111.04(18) . . ?
C10 C14 C16 112.55(19) . . ?
C10 C14 C15 109.54(18) . . ?
C16 C14 C15 109.0(2) . . ?
C22 C17 C18 122.02(16) . . ?
C22 C17 N2 118.44(17) . . ?
C18 C17 N2 119.03(17) . . ?
C19 C18 C17 118.04(18) . . ?
C19 C18 C23 119.05(18) . . ?
C17 C18 C23 122.86(16) . . ?
C20 C19 C18 120.85(19) . . ?
C19 C20 C21 120.00(18) . . ?
C20 C21 C22 121.4(2) . . ?
C21 C22 C17 117.70(18) . . ?
C21 C22 C26 118.83(19) . . ?
C17 C22 C26 123.46(17) . . ?
C18 C23 C24 111.66(17) . . ?
C18 C23 C25 110.61(18) . . ?
C24 C23 C25 110.96(19) . . ?
C22 C26 C28 112.27(18) . . ?
C22 C26 C27 110.5(2) . . ?
C28 C26 C27 108.7(2) . . ?
C30 C29 C30 119.2(6) . 3_565 ?
C30 C29 C30A 20.9(3) . . ?
C30 C29 C30A 118.9(4) 3_565 . ?
C30 C29 C30A 118.9(4) . 3_565 ?
C30 C29 C30A 20.9(3) 3_565 3_565 ?
C30A C29 C30A 127.1(7) . 3_565 ?
C30 C29 C31 42.1(4) . . ?
C30 C29 C31 144.4(6) 3_565 . ?
C30A C29 C31 30.6(5) . . ?
C30A C29 C31 157.5(6) 3_565 . ?
C30 C29 C31 144.4(6) . 3_565 ?
C30 C29 C31 42.1(4) 3_565 3_565 ?
C30A C29 C31 157.5(6) . 3_565 ?
C30A C29 C31 30.6(5) 3_565 3_565 ?
C31 C29 C31 171.9(9) . 3_565 ?
C29 C30 C31 96.7(7) . . ?
C29 C30 C32 132.9(5) . . ?
C31 C30 C32 42.3(6) . . ?
C30 C31 C32 96.8(9) . . ?
C30 C31 C29 41.2(4) . . ?
C32 C31 C29 132.2(8) . . ?
C31 C32 C30 40.9(5) . . ?
O1A C1A Ru1 180.0 . . ?

loop_
_geom_bond_atom_site_label_1
_geom_bond_atom_site_label_2
_geom_bond_distance
_geom_bond_site_symmetry_2
_geom_bond_publ_flag
Ru1 C1A 1.829(12) . ?
Ru1 C1 1.861(7) . ?
Ru1 C2 2.0889(15) . ?
Ru1 C2 2.0889(15) 3 ?
Ru1 Cl1A 2.346(3) . ?
Ru1 Cl1 2.3500(19) . ?
O1 C1 1.146(6) . ?
O1A C1A 1.220(10) . ?
N1 C2 1.356(2) . ?
N1 C5 1.439(2) . ?
N1 C3 1.479(2) . ?
N2 C2 1.352(2) . ?
N2 C17 1.439(2) . ?
N2 C4 1.470(2) . ?
C30A C31A 1.426(11) . ?
C30A C29 1.537(7) . ?
C31A C32A 1.427(9) . ?
C3 C4 1.480(3) . ?
C5 C6 1.400(3) . ?
C5 C10 1.406(3) . ?
C6 C7 1.396(3) . ?
C6 C11 1.521(3) . ?
C7 C8 1.382(3) . ?
C8 C9 1.383(3) . ?
C9 C10 1.397(3) . ?
C10 C14 1.524(3) . ?
C11 C13 1.521(3) . ?
C11 C12 1.542(3) . ?
C14 C16 1.527(3) . ?
C14 C15 1.544(3) . ?
C17 C22 1.401(3) . ?
C17 C18 1.404(3) . ?
C18 C19 1.403(3) . ?
C18 C23 1.521(3) . ?
C19 C20 1.380(3) . ?
C20 C21 1.391(3) . ?
C21 C22 1.395(3) . ?
C22 C26 1.525(3) . ?
C23 C24 1.524(3) . ?
C23 C25 1.542(3) . ?
C26 C28 1.532(3) . ?
C26 C27 1.543(3) . ?
C29 C30 1.244(4) . ?
C29 C30 1.244(4) 3_565 ?
C29 C30A 1.537(7) 3_565 ?
C29 C31 1.878(11) . ?
C29 C31 1.878(11) 3_565 ?
C30 C31 1.268(10) . ?
C30 C32 1.924(8) . ?
C31 C32 1.304(13) . ?
